data_4347637
loop_
_publ_author_name
'Cai, Zhong-Sheng'
'Bao, Song-Song'
'Wang, Xi-Zhang'
'Hu, Zheng'
'Zheng, Li-Min'

_publ_section_title
;
 Multiple-Step Humidity-Induced Single-Crystal to Single-Crystal
 Transformations of a Cobalt Phosphonate: Structural and Proton
 Conductivity Studies.
;
_journal_issue 7
_journal_name_full 'Inorganic chemistry'
_journal_page_first 3706
_journal_page_last 3712
_journal_paper_doi 10.1021/acs.inorgchem.6b00413
_journal_volume 55
_journal_year 2016
_chemical_formula_moiety 'C9 H17 Co N O8 P2, 2(H2 O)'
_chemical_formula_sum 'C9 H21 Co N O10 P2'
_chemical_formula_weight 424.14
_space_group_crystal_system monoclinic
_space_group_IT_number 14
_space_group_name_Hall '-P 2ybc'
_space_group_name_H-M_alt 'P 1 21/c 1'
_atom_sites_solution_hydrogens mixed
_audit_creation_method SHELXL-2013
_cell_angle_alpha 90
_cell_angle_beta 106.321(4)
_cell_angle_gamma 90
_cell_formula_units_Z 4
_cell_length_a 16.847(4)
_cell_length_b 6.2741(16)
_cell_length_c 15.814(4)
_cell_measurement_reflns_used 1396
_cell_measurement_temperature 296(2)
_cell_measurement_theta_max 25.955
_cell_measurement_theta_min 2.519
_cell_volume 1604.2(7)
_computing_cell_refinement SMART
_computing_data_collection 'SMART (Bruker, 2000)'
_computing_data_reduction 'SAINT (Bruker, 2000)'
_computing_molecular_graphics SHELXTL
_computing_publication_material SHELXTL
_computing_structure_refinement 'SHELXL-2013 (Sheldrick, 2013)'
_computing_structure_solution 'SHELXTL (Bruker, 2000)'
_diffrn_ambient_temperature 296(2)
_diffrn_measured_fraction_theta_full 0.997
_diffrn_measured_fraction_theta_max 0.997
_diffrn_measurement_device_type 'Bruker APEX II'
_diffrn_radiation_type MoK\a
_diffrn_radiation_wavelength 0.71073
_diffrn_reflns_av_R_equivalents 0.0640
_diffrn_reflns_av_unetI/netI 0.0748
_diffrn_reflns_Laue_measured_fraction_full 0.997
_diffrn_reflns_Laue_measured_fraction_max 0.997
_diffrn_reflns_limit_h_max 20
_diffrn_reflns_limit_h_min -20
_diffrn_reflns_limit_k_max 6
_diffrn_reflns_limit_k_min -7
_diffrn_reflns_limit_l_max 18
_diffrn_reflns_limit_l_min -19
_diffrn_reflns_number 8920
_diffrn_reflns_point_group_measured_fraction_full 0.997
_diffrn_reflns_point_group_measured_fraction_max 0.997
_diffrn_reflns_theta_full 25.242
_diffrn_reflns_theta_max 25.994
_diffrn_reflns_theta_min 2.519
_exptl_absorpt_coefficient_mu 1.319
_exptl_absorpt_correction_T_max 0.937
_exptl_absorpt_correction_T_min 0.789
_exptl_absorpt_correction_type multi-scan
_exptl_absorpt_process_details 'SADABS(Bruker, 2000)'
_exptl_crystal_colour pink
_exptl_crystal_density_diffrn 1.756
_exptl_crystal_description needle-like
_exptl_crystal_F_000 876
_exptl_crystal_size_max 0.500
_exptl_crystal_size_mid 0.150
_exptl_crystal_size_min 0.050
_refine_diff_density_max 0.845
_refine_diff_density_min -0.969
_refine_diff_density_rms 0.139
_refine_ls_extinction_method none
_refine_ls_goodness_of_fit_ref 1.001
_refine_ls_hydrogen_treatment constr
_refine_ls_matrix_type full
_refine_ls_number_parameters 208
_refine_ls_number_reflns 3148
_refine_ls_number_restraints 0
_refine_ls_restrained_S_all 1.001
_refine_ls_R_factor_all 0.1136
_refine_ls_R_factor_gt 0.0804
_refine_ls_shift/su_max 0.001
_refine_ls_shift/su_mean 0.000
_refine_ls_structure_factor_coef Fsqd
_refine_ls_weighting_details 'w=1/[\s^2^(Fo^2^)+(0.1181P)^2^+9.7365P] where P=(Fo^2^+2Fc^2^)/3'
_refine_ls_weighting_scheme calc
_refine_ls_wR_factor_gt 0.2027
_refine_ls_wR_factor_ref 0.2209
_reflns_Friedel_coverage 0.000
_reflns_number_gt 2221
_reflns_number_total 3148
_reflns_threshold_expression 'I > 2\s(I)'
_cod_data_source_file ic6b00413_si_003.cif
_cod_data_source_block 2
_cod_original_cell_volume 1604.1(7)
_cod_original_sg_symbol_H-M 'P 21/c'
_cod_database_code 4347637
_shelx_space_group_comment
;
The symmetry employed for this shelxl refinement is uniquely defined
by the following loop, which should always be used as a source of
symmetry information in preference to the above space-group names.
They are only intended as comments.
;
_shelx_estimated_absorpt_t_min 0.558
_shelx_estimated_absorpt_t_max 0.937
_shelxl_version_number 2013-4

loop_
_space_group_symop_operation_xyz
'x, y, z'
'-x, y+1/2, -z+1/2'
'-x, -y, -z'
'x, -y-1/2, z-1/2'

loop_
_atom_site_label
_atom_site_type_symbol
_atom_site_fract_x
_atom_site_fract_y
_atom_site_fract_z
_atom_site_U_iso_or_equiv
_atom_site_adp_type
_atom_site_occupancy
_atom_site_site_symmetry_order
_atom_site_calc_flag
_atom_site_refinement_flags_posn
_atom_site_refinement_flags_adp
Co1 Co 0.34508(5) 0.50366(11) 1.03158(5) 0.01945(18) Uani 1 1 d . .
P1 P 0.31566(11) 0.4607(2) 0.82921(10) 0.0279(4) Uani 1 1 d . .
P2 P 0.29034(9) 0.0359(2) 1.03217(9) 0.0200(3) Uani 1 1 d . .
C1 C -0.0969(5) 0.3942(19) 0.8163(5) 0.068(3) Uani 1 1 d . .
H1 H -0.1506 0.3786 0.7801 0.081 Uiso 1 1 calc R U
C2 C -0.0510(6) 0.5681(19) 0.8095(6) 0.071(3) Uani 1 1 d . .
H2 H -0.0747 0.6720 0.7681 0.085 Uiso 1 1 calc R U
C3 C 0.0287(5) 0.5975(14) 0.8607(5) 0.049(2) Uani 1 1 d . .
H3 H 0.0571 0.7212 0.8549 0.058 Uiso 1 1 calc R U
C4 C 0.0670(4) 0.4424(11) 0.9215(4) 0.0314(15) Uani 1 1 d . .
C5 C 0.0205(4) 0.2673(12) 0.9291(5) 0.0424(18) Uani 1 1 d . .
H5 H 0.0447 0.1620 0.9695 0.051 Uiso 1 1 calc R U
C6 C -0.0617(5) 0.2406(17) 0.8787(6) 0.067(3) Uani 1 1 d . .
H6A H -0.0920 0.1223 0.8869 0.081 Uiso 1 1 calc R U
C7 C 0.1538(4) 0.4694(9) 0.9795(4) 0.0282(14) Uani 1 1 d . .
H7A H 0.1585 0.3946 1.0343 0.034 Uiso 1 1 calc R U
H7B H 0.1628 0.6195 0.9934 0.034 Uiso 1 1 calc R U
C8 C 0.2183(4) 0.4899(10) 0.8562(4) 0.0293(14) Uani 1 1 d . .
H8A H 0.2051 0.6402 0.8576 0.035 Uiso 1 1 calc R U
H8B H 0.1745 0.4228 0.8107 0.035 Uiso 1 1 calc R U
C9 C 0.2209(4) 0.1557(9) 0.9363(4) 0.0240(13) Uani 1 1 d . .
H9A H 0.2367 0.1132 0.8843 0.029 Uiso 1 1 calc R U
H9B H 0.1652 0.1045 0.9298 0.029 Uiso 1 1 calc R U
N1 N 0.2219(3) 0.3923(8) 0.9426(3) 0.0235(11) Uani 1 1 d . .
O1 O 0.3133(3) 0.6124(7) 0.7548(3) 0.0454(13) Uani 1 1 d . .
O2 O 0.3823(3) 0.5108(7) 0.9151(3) 0.0305(10) Uani 1 1 d . .
O3 O 0.3239(3) 0.2297(8) 0.8000(3) 0.0439(12) Uani 1 1 d . .
H3B H 0.3650 0.2161 0.7824 0.066 Uiso 1 1 d R U
O4 O 0.3651(3) 0.1795(6) 1.0587(3) 0.0267(10) Uani 1 1 d . .
O5 O 0.3083(3) -0.1874(6) 1.0082(3) 0.0304(10) Uani 1 1 d . .
O6 O 0.2409(3) 0.0373(7) 1.1010(3) 0.0374(11) Uani 1 1 d . .
H6B H 0.2694 -0.0134 1.1474 0.056 Uiso 1 1 calc R U
O1W O 0.4655(3) 0.6011(9) 1.0991(3) 0.0414(12) Uani 1 1 d . .
H1WA H 0.4992 0.5006 1.0983 0.062 Uiso 1 1 d R U
H1WB H 0.4782 0.7102 1.0738 0.062 Uiso 1 1 d R U
O2W O 0.3148(3) 0.5245(7) 1.1531(3) 0.0341(11) Uani 1 1 d . .
H2WA H 0.2765 0.6173 1.1407 0.051 Uiso 1 1 d R U
H2WB H 0.2895 0.4116 1.1601 0.051 Uiso 1 1 d R U
O3W O 0.4309(5) 0.9623(10) 0.9090(5) 0.095(2) Uani 1 1 d . .
H3WA H 0.4173 0.8316 0.9111 0.142 Uiso 1 1 d R U
H3WB H 0.4476 0.9814 0.8635 0.142 Uiso 1 1 d R U
O4W O 0.4976(5) 0.3057(17) 0.7240(4) 0.125(3) Uani 1 1 d . .
H4WA H 0.5373 0.3132 0.7710 0.187 Uiso 1 1 d R U
H4WB H 0.4842 0.1760 0.7128 0.187 Uiso 1 1 d R U

loop_
_atom_site_aniso_label
_atom_site_aniso_U_11
_atom_site_aniso_U_22
_atom_site_aniso_U_33
_atom_site_aniso_U_23
_atom_site_aniso_U_13
_atom_site_aniso_U_12
Co1 0.0287(4) 0.0092(3) 0.0202(3) -0.0013(3) 0.0064(3) -0.0003(3)
P1 0.0466(9) 0.0182(8) 0.0194(7) 0.0006(5) 0.0101(6) -0.0071(7)
P2 0.0322(7) 0.0075(6) 0.0217(6) 0.0000(5) 0.0098(5) -0.0004(6)
C1 0.037(4) 0.115(8) 0.044(4) -0.027(5) 0.001(4) 0.007(5)
C2 0.058(5) 0.091(7) 0.055(5) 0.014(5) 0.003(4) 0.032(5)
C3 0.041(4) 0.051(4) 0.049(4) 0.017(4) 0.005(3) 0.021(4)
C4 0.031(3) 0.029(3) 0.037(3) 0.004(3) 0.013(2) 0.007(3)
C5 0.042(4) 0.041(4) 0.046(4) -0.008(3) 0.016(3) -0.010(3)
C6 0.046(4) 0.076(6) 0.084(6) -0.028(5) 0.026(4) -0.020(5)
C7 0.034(3) 0.019(3) 0.031(3) -0.002(2) 0.009(2) 0.004(3)
C8 0.039(3) 0.018(3) 0.026(3) 0.009(2) -0.001(2) -0.001(3)
C9 0.033(3) 0.016(3) 0.023(3) 0.000(2) 0.009(2) 0.000(2)
N1 0.027(2) 0.021(2) 0.023(2) -0.0017(19) 0.0080(19) 0.003(2)
O1 0.082(3) 0.024(2) 0.035(2) 0.0045(19) 0.025(2) -0.016(2)
O2 0.035(2) 0.034(2) 0.0234(19) -0.0004(18) 0.0102(16) -0.001(2)
O3 0.072(3) 0.032(3) 0.036(2) -0.0123(19) 0.031(2) -0.008(2)
O4 0.029(2) 0.0107(18) 0.035(2) 0.0024(16) 0.0014(18) -0.0031(17)
O5 0.044(2) 0.0094(19) 0.040(2) -0.0024(17) 0.0157(18) 0.0031(18)
O6 0.050(2) 0.038(3) 0.030(2) 0.0053(19) 0.0212(18) 0.009(2)
O1W 0.029(2) 0.050(3) 0.042(3) -0.012(2) 0.005(2) -0.005(2)
O2W 0.056(3) 0.019(2) 0.030(2) -0.0012(17) 0.0162(19) 0.002(2)
O3W 0.142(5) 0.033(3) 0.148(5) -0.004(3) 0.104(4) -0.017(3)
O4W 0.103(5) 0.217(9) 0.067(4) -0.079(5) 0.044(4) -0.063(6)

loop_
_atom_type_symbol
_atom_type_description
_atom_type_scat_dispersion_real
_atom_type_scat_dispersion_imag
_atom_type_scat_source
C C 0.0033 0.0016 'International Tables Vol C Tables 4.2.6.8 and 6.1.1.4'
H H 0.0000 0.0000 'International Tables Vol C Tables 4.2.6.8 and 6.1.1.4'
N N 0.0061 0.0033 'International Tables Vol C Tables 4.2.6.8 and 6.1.1.4'
O O 0.0106 0.0060 'International Tables Vol C Tables 4.2.6.8 and 6.1.1.4'
P P 0.1023 0.0942 'International Tables Vol C Tables 4.2.6.8 and 6.1.1.4'
Co Co 0.3494 0.9721 'International Tables Vol C Tables 4.2.6.8 and 6.1.1.4'

loop_
_geom_angle_atom_site_label_1
_geom_angle_atom_site_label_2
_geom_angle_atom_site_label_3
_geom_angle
_geom_angle_site_symmetry_1
_geom_angle_site_symmetry_3
O5 Co1 O4 171.21(18) 1_565 .
O5 Co1 O1W 91.0(2) 1_565 .
O4 Co1 O1W 95.84(19) . .
O5 Co1 O2 88.38(18) 1_565 .
O4 Co1 O2 97.46(17) . .
O1W Co1 O2 87.47(18) . .
O5 Co1 O2W 88.11(17) 1_565 .
O4 Co1 O2W 86.56(17) . .
O1W Co1 O2W 88.03(18) . .
O2 Co1 O2W 174.25(17) . .
O5 Co1 N1 90.10(18) 1_565 .
O4 Co1 N1 83.93(17) . .
O1W Co1 N1 172.17(18) . .
O2 Co1 N1 84.80(17) . .
O2W Co1 N1 99.76(18) . .
O1 P1 O2 114.5(3) . .
O1 P1 O3 110.2(3) . .
O2 P1 O3 110.7(3) . .
O1 P1 C8 107.0(3) . .
O2 P1 C8 104.9(3) . .
O3 P1 C8 109.2(3) . .
O5 P2 O4 114.5(3) . .
O5 P2 O6 111.6(3) . .
O4 P2 O6 111.9(3) . .
O5 P2 C9 107.8(3) . .
O4 P2 C9 106.2(3) . .
O6 P2 C9 103.9(3) . .
C2 C1 C6 118.3(8) . .
C2 C1 H1 120.9 . .
C6 C1 H1 120.9 . .
C1 C2 C3 123.1(9) . .
C1 C2 H2 118.5 . .
C3 C2 H2 118.5 . .
C2 C3 C4 120.0(8) . .
C2 C3 H3 120.0 . .
C4 C3 H3 120.0 . .
C5 C4 C3 117.0(6) . .
C5 C4 C7 121.2(6) . .
C3 C4 C7 121.7(6) . .
C4 C5 C6 122.9(8) . .
C4 C5 H5 118.6 . .
C6 C5 H5 118.6 . .
C1 C6 C5 118.6(9) . .
C1 C6 H6A 120.7 . .
C5 C6 H6A 120.7 . .
C4 C7 N1 116.4(5) . .
C4 C7 H7A 108.2 . .
N1 C7 H7A 108.2 . .
C4 C7 H7B 108.2 . .
N1 C7 H7B 108.2 . .
H7A C7 H7B 107.3 . .
N1 C8 P1 111.6(4) . .
N1 C8 H8A 109.3 . .
P1 C8 H8A 109.3 . .
N1 C8 H8B 109.3 . .
P1 C8 H8B 109.3 . .
H8A C8 H8B 108.0 . .
N1 C9 P2 111.6(4) . .
N1 C9 H9A 109.3 . .
P2 C9 H9A 109.3 . .
N1 C9 H9B 109.3 . .
P2 C9 H9B 109.3 . .
H9A C9 H9B 108.0 . .
C8 N1 C9 110.7(4) . .
C8 N1 C7 112.7(5) . .
C9 N1 C7 110.5(5) . .
C8 N1 Co1 103.8(3) . .
C9 N1 Co1 109.9(3) . .
C7 N1 Co1 109.0(3) . .
P1 O2 Co1 116.5(2) . .
P1 O3 H3B 110.8 . .
P2 O4 Co1 116.8(2) . .
P2 O5 Co1 156.0(3) . 1_545
P2 O6 H6B 109.5 . .
Co1 O1W H1WA 109.3 . .
Co1 O1W H1WB 109.3 . .
H1WA O1W H1WB 109.5 . .
Co1 O2W H2WA 101.2 . .
Co1 O2W H2WB 108.9 . .
H2WA O2W H2WB 103.0 . .
H3WA O3W H3WB 108.9 . .
H4WA O4W H4WB 109.5 . .

loop_
_geom_bond_atom_site_label_1
_geom_bond_atom_site_label_2
_geom_bond_distance
_geom_bond_site_symmetry_2
Co1 O5 2.037(4) 1_565
Co1 O4 2.087(4) .
Co1 O1W 2.100(4) .
Co1 O2 2.107(4) .
Co1 O2W 2.126(4) .
Co1 N1 2.265(5) .
P1 O1 1.505(5) .
P1 O2 1.532(4) .
P1 O3 1.540(5) .
P1 C8 1.817(7) .
P2 O5 1.504(4) .
P2 O4 1.509(4) .
P2 O6 1.545(5) .
P2 C9 1.799(6) .
C1 C2 1.359(15) .
C1 C6 1.388(14) .
C1 H1 0.9300 .
C2 C3 1.371(12) .
C2 H2 0.9300 .
C3 C4 1.392(10) .
C3 H3 0.9300 .
C4 C5 1.374(10) .
C4 C7 1.502(8) .
C5 C6 1.399(10) .
C5 H5 0.9300 .
C6 H6A 0.9300 .
C7 N1 1.505(8) .
C7 H7A 0.9700 .
C7 H7B 0.9700 .
C8 N1 1.483(7) .
C8 H8A 0.9700 .
C8 H8B 0.9700 .
C9 N1 1.488(7) .
C9 H9A 0.9700 .
C9 H9B 0.9700 .
O3 H3B 0.8205 .
O5 Co1 2.037(4) 1_545
O6 H6B 0.8200 .
O1W H1WA 0.8500 .
O1W H1WB 0.8501 .
O2W H2WA 0.8502 .
O2W H2WB 0.8497 .
O3W H3WA 0.8543 .
O3W H3WB 0.8518 .
O4W H4WA 0.8499 .
O4W H4WB 0.8500 .

loop_
_geom_hbond_atom_site_label_D
_geom_hbond_atom_site_label_H
_geom_hbond_atom_site_label_A
_geom_hbond_distance_DH
_geom_hbond_distance_HA
_geom_hbond_distance_DA
_geom_hbond_angle_DHA
_geom_hbond_site_symmetry_A
O4W H4WB O1W 0.85 2.46 3.179(10) 143.3 4_565
O4W H4WA O1W 0.85 2.14 2.752(8) 129.1 3_667
O3W H3WB O4W 0.85 2.17 2.875(11) 140.2 2_656
O3W H3WA O2 0.85 2.10 2.957(8) 179.2 .
O2W H2WB O6 0.85 2.57 3.316(6) 146.3 .
O2W H2WB O3 0.85 2.30 2.786(6) 116.6 4_566
O1W H1WB O3W 0.85 2.53 3.270(8) 145.9 3_677
O1W H1WA O2 0.85 2.07 2.727(6) 134.0 3_667
O6 H6B O1 0.82 1.76 2.573(6) 168.6 4_566
C9 H9A O3 0.97 2.36 3.158(8) 139.2 .

loop_
_geom_torsion_atom_site_label_1
_geom_torsion_atom_site_label_2
_geom_torsion_atom_site_label_3
_geom_torsion_atom_site_label_4
_geom_torsion
_geom_torsion_site_symmetry_4
C6 C1 C2 C3 0.6(15) .
C1 C2 C3 C4 1.9(14) .
C2 C3 C4 C5 -2.4(12) .
C2 C3 C4 C7 -179.4(7) .
C3 C4 C5 C6 0.4(11) .
C7 C4 C5 C6 177.4(7) .
C2 C1 C6 C5 -2.6(14) .
C4 C5 C6 C1 2.1(13) .
C5 C4 C7 N1 94.7(8) .
C3 C4 C7 N1 -88.5(8) .
O1 P1 C8 N1 -165.0(4) .
O2 P1 C8 N1 -43.0(5) .
O3 P1 C8 N1 75.7(5) .
O5 P2 C9 N1 -160.5(4) .
O4 P2 C9 N1 -37.3(5) .
O6 P2 C9 N1 80.9(5) .
P1 C8 N1 C9 -73.1(5) .
P1 C8 N1 C7 162.5(4) .
P1 C8 N1 Co1 44.8(4) .
P2 C9 N1 C8 140.2(4) .
P2 C9 N1 C7 -94.3(5) .
P2 C9 N1 Co1 26.1(5) .
C4 C7 N1 C8 55.4(7) .
C4 C7 N1 C9 -69.0(6) .
C4 C7 N1 Co1 170.1(4) .
O1 P1 O2 Co1 133.7(3) .
O3 P1 O2 Co1 -101.0(3) .
C8 P1 O2 Co1 16.7(3) .
O5 P2 O4 Co1 149.8(3) .
O6 P2 O4 Co1 -81.9(3) .
C9 P2 O4 Co1 30.9(3) .
O4 P2 O5 Co1 82.3(7) 1_545
O6 P2 O5 Co1 -46.2(8) 1_545
C9 P2 O5 Co1 -159.7(7) 1_545
